data_2102192
loop_
_publ_author_name
'Gaudin, E.'
'Petricek, V.'
'Boucher, F.'
'Taulelle, F.'
'Evain, M.'

_publ_section_title
;
 Structures and phase transitions of the <i>A</i>~7~PSe~6~ (<i>A</i> =
 Ag, Cu) argyrodite-type ionic conductors. III. \a-Cu~7~PSe~6~
;
_journal_issue 6
_journal_name_full 'Acta Crystallographica Section B'
_journal_page_first 972
_journal_page_last 979
_journal_paper_doi 10.1107/S0108768100010260
_journal_volume 56
_journal_year 2000
_chemical_formula_sum 'Cu7 P Se6'
_chemical_formula_weight 949.6
_space_group_IT_number 33
_space_group_name_Hall 'P 2c -2n'
_space_group_name_H-M_alt 'P n a 21'
_symmetry_cell_setting orthorhombic
_symmetry_space_group_name_Hall 'P 2c -2n'
_symmetry_space_group_name_H-M 'P n a 21'
_cell_angle_alpha 90
_cell_angle_beta 90
_cell_angle_gamma 90
_cell_formula_units_Z 4
_cell_length_a 14.3179(4)
_cell_length_b 7.1112(2)
_cell_length_c 10.1023(3)
_cell_volume 1028.59(5)
_diffrn_measurement_device_type 'STOE IPDS'
_diffrn_radiation_probe x-ray
_diffrn_radiation_type 'Mo K\a'
_diffrn_radiation_wavelength 0.71073
_exptl_absorpt_coefficient_mu 352.9
_exptl_absorpt_correction_T_max 0.1447
_exptl_absorpt_correction_T_min 0.0527
_exptl_absorpt_correction_type sphere
_exptl_crystal_density_diffrn 6.117
_exptl_crystal_F_000 1688
_refine_diff_density_max 2.30
_refine_diff_density_min -2.02
_refine_ls_extinction_coef 0.018565
_refine_ls_extinction_method 'B-C type 1 Lorentzian isotropic'
_refine_ls_goodness_of_fit_obs 0.62
_refine_ls_goodness_of_fit_ref 1.06
_refine_ls_number_parameters 127
_refine_ls_number_reflns 29369
_refine_ls_R_factor_all 0.2954
_refine_ls_R_factor_gt 0.0466
_refine_ls_shift/su_max 0.0044
_refine_ls_shift/su_mean 0.0006
_refine_ls_structure_factor_coef F
_refine_ls_weighting_details w=1/(\s^2^(F)+0.0004F^2^)
_refine_ls_weighting_scheme sigma
_refine_ls_wR_factor_gt 0.0486
_refine_ls_wR_factor_ref 0.0804
_reflns_limit_h_max 9
_reflns_limit_h_min -9
_reflns_limit_k_max 18
_reflns_limit_k_min -18
_reflns_limit_l_max 13
_reflns_limit_l_min -13
_reflns_number_observed 3714
_reflns_number_total 29369
_reflns_observed_criterion 3
_cod_data_source_file lc0028.cif
_cod_depositor_comments
;
The following automatic conversions were performed:
'_diffrn_radiation_probe' value 'X-ray' changed to 'x-ray' according to
'/home/saulius/struct/CIF-dictionaries/cif_core.dic' dictionary named
'cif_core.dic' version 2.4.1 from 2010-06-29.

Automatic conversion script
Id: cif_fix_enum 1527 2010-12-29 10:47:43Z saulius 

The following automatic conversions were performed:

'_exptl_absorpt_correction_type' tag value 'spherical' was replaced
with 'sphere' value.

Automatic conversion script
Id: cif_fix_values 1646 2011-03-28 12:23:43Z adriana 
;
_cod_original_formula_sum 'Cu7 P1 Se6'
_cod_database_code 2102192

loop_
_symmetry_equiv_pos_as_xyz
x,y,z
-x,-y,1/2+z
1/2+x,1/2-y,z
1/2-x,1/2+y,1/2+z

loop_
_atom_site_aniso_label
_atom_site_aniso_U_22
_atom_site_aniso_U_11
_atom_site_aniso_U_33
_atom_site_aniso_U_12
_atom_site_aniso_U_23
_atom_site_aniso_U_13
Se1a 0.007(1) 0.0065(9) 0.004(1) 0.0010(7) -0.0001(8) 0.0010(7)
Se1b 0.007(1) 0.0061(9) 0.005(1) -0.0010(8) 0.0009(9) 0.0041(7)
Se1c 0.006(1) 0.0085(9) 0.006(1) 0.0014(9) 0.0024(7) 0.0015(9)
Se1d 0.006(1) 0.0069(9) 0.005(1) 0.0022(9) 0.0030(7) -0.0002(9)
Se2 0.0057(9) 0.0074(9) 0.009(1) -0.0009(8) -0.0016(7) -0.001(1)
Se3 0.012(1) 0.0061 0.009(1) 0.0008(8) 0.0000(9) 0.0012(8)
Cu1a 0.016(1) 0.017(1) 0.034(2) -0.008(1) 0.010(1) -0.012(1)
Cu1b 0.020(1) 0.016(1) 0.016(1) -0.003(1) 0.004(1) -0.008(1)
Cu2 0.024(2) 0.013(1) 0.034(2) -0.006(1) 0.004(2) 0.010(1)
Cu3a 0.019(2) 0.025(2) 0.028(2) 0.003(1) -0.004(1) 0.000(1)
Cu3b 0.024(2) 0.021(1) 0.013(1) 0.000(1) 0.001(1) 0.004(1)
Cu4a 0.044(2) 0.048(2) 0.065(3) 0.004(2) -0.040(2) -0.004(2)
Cu4b 0.072(2) 0.007(1) 0.013(1) 0.002(2) 0.011(1) 0.002(1)

loop_
_atom_site_label
_atom_site_type_symbol
_atom_site_symmetry_multiplicity
_atom_site_occupancy
_atom_site_fract_y
_atom_site_fract_x
_atom_site_fract_z
_atom_site_U_iso_or_equiv
P P 1 1 0.7531(6) 0.1239(3) 0.2500(5) 0.0027(4)
Se1a Se 1 1 0.7567(3) 0.0023(2) 0.1179(5) 0.0059(6)
Se1b Se 1 1 0.2514(2) 0.2511(2) 0.6242(5) 0.0060(6)
Se1c Se 1 1 0.5038(3) 0.3787(1) 0.8764(5) 0.0067(6)
Se1d Se 1 1 0.5047(3) -0.1194(1) 0.8734(5) 0.0058(6)
Se2 Se 1 1 0.7180(3) 0.1253(1) 0.7351(5) 0.0075(6)
Se3 Se 1 1 0.7398(3) 0.3847(1) 0.5057(5) 0.0089(7)
Cu1a Cu 1 1 0.4640(4) 0.2375(2) 0.9976(6) 0.0224(9)
Cu1b Cu 1 1 0.4158(4) 0.7709(2) 0.0472(5) 0.0173(8)
Cu2 Cu 1 1 0.7675(4) 0.2936(2) 0.7451(6) 0.0237(8)
Cu3a Cu 1 1 0.0921(4) 0.9671(2) 0.0879(6) 0.0240(9)
Cu3b Cu 1 1 0.9364(4) 0.5513(2) 0.9281(5) 0.0191(9)
Cu4a Cu 1 1 0.0214(6) 0.8575(3) 0.3652(7) 0.0523(14)
Cu4b Cu 1 1 0.8298(5) 0.3765(2) 0.2702(5) 0.0308(10)

loop_
_atom_type_symbol
_atom_type_oxidation_number
_atom_type_number_in_cell
_atom_type_scat_dispersion_real
_atom_type_scat_dispersion_imag
_atom_type_scat_source
_atom_type_scat_Cromer_Mann_a1
_atom_type_scat_Cromer_Mann_b1
_atom_type_scat_Cromer_Mann_a2
_atom_type_scat_Cromer_Mann_b2
_atom_type_scat_Cromer_Mann_a3
_atom_type_scat_Cromer_Mann_b3
_atom_type_scat_Cromer_Mann_a4
_atom_type_scat_Cromer_Mann_b4
_atom_type_scat_Cromer_Mann_c
Cu 0 28 0.320 1.265 International_Tables_Vol_C 13.338 3.5828 7.1676 0.247 5.6158 11.3966 1.6735 64.812599 1.191
P 0 4 0.102 0.094 International_Tables_Vol_C 6.4345 1.9067 4.1791 27.157 1.78 0.526 1.4908 68.164497 1.1149
Se 0 24 -0.093 2.226 International_Tables_Vol_C 17.000601 2.4098 5.8196 0.2726 3.9731 15.2372 4.3543 43.816299 2.8409

loop_
_geom_bond_atom_site_label_1
_geom_bond_atom_site_label_2
_geom_bond_distance
_geom_bond_site_symmetry_2
_geom_bond_publ_flag
P Se1a 2.194(5) 1_555 yes
P Se1c 2.195(5) 4_554 yes
P Se1b 2.193(5) 4_554 yes
P Se1d 2.218(5) 2_564 yes
Cu1a Se3 2.369(3) 4_545 yes
Cu1a Se1c 2.380(5) 1_555 yes
Cu1a Se1b 2.417(5) 4_555 yes
Cu1b Se1d 2.439(6) 1_654 yes
Cu1b Se1b 2.511(4) 2_664 yes
Cu1b Se3 2.523(3) 2_664 yes
Cu1b Se2 2.592(6) 2_664 yes
Cu2 Se1d 2.420(5) 3_565 yes
Cu2 Se2 2.437(3) 1_555 yes
Cu2 Se1c 2.600(5) 1_555 yes
Cu2 Se3 2.755(7) 1_555 yes
Cu3a Se2 2.405(6) 2_664 yes
Cu3a Se1a 2.457(4) 1_645 yes
Cu3a Se3 2.509(4) 4_644 yes
Cu3a Se1c 2.575(7) 3_554 yes
Cu3b Se1a 2.461(6) 3_566 yes
Cu3b Se2 2.476(6) 3_565 yes
Cu3b Se1d 2.541(4) 3_565 yes
Cu3b Se3 2.599(4) 2_675 yes
Cu4a Se2 2.285(6) 2_664 yes
Cu4a Se3 2.370(7) 3_555 yes
Cu4b Se1b 2.413(5) 4_554 yes
Cu4b Se1a 2.447(6) 3_565 yes
Cu4b Se3 2.467(7) 1_555 yes
